data_4073209
loop_
_publ_author_name
'Fern\'andez, Pablo'
'Pritzkow, Hans'
'Carb\'o, Jorge J.'
'Hofmann, Peter'
'Enders, Markus'

_publ_section_title
;
 1H NMR Investigation of Paramagnetic Chromium(III) Olefin Polymerization
 Catalysts:&#x00A0; Experimental Results, Shift Assignment and Prediction
 by Quantum Chemical Calculations&#x2020;
;
_journal_issue 18
_journal_name_full Organometallics
_journal_page_first 4402
_journal_paper_doi 10.1021/om070173y
_journal_volume 26
_journal_year 2007
_chemical_formula_moiety 'C18.38 H19.13 Cl1.63 Cr N'
_chemical_formula_sum 'C18.38 H19.13 Cl1.63 Cr N'
_chemical_formula_weight 363.58
_chemical_name_systematic
; 
 ? 
;
_space_group_IT_number 61
_symmetry_cell_setting orthorhombic
_symmetry_space_group_name_Hall '-P 2ac 2ab'
_symmetry_space_group_name_H-M 'P b c a'
_atom_sites_solution_hydrogens mixed
_atom_sites_solution_primary direct
_atom_sites_solution_secondary difmap
_audit_creation_method SHELXL-97
_cell_angle_alpha 90.00
_cell_angle_beta 90.00
_cell_angle_gamma 90.00
_cell_formula_units_Z 8
_cell_length_a 14.0141(12)
_cell_length_b 13.8065(12)
_cell_length_c 17.5198(15)
_cell_measurement_temperature 173(2)
_cell_volume 3389.8(5)
_computing_cell_refinement 'Bruker SAINT'
_computing_data_collection 'Bruker SMART'
_computing_data_reduction 'Bruker SAINT'
_computing_molecular_graphics 'Bruker SHELXTL'
_computing_publication_material 'SHELXL-97 (Sheldrick, 1997)'
_computing_structure_refinement 'SHELXL-97 (Sheldrick, 1997)'
_computing_structure_solution 'SHELXS-97 (Sheldrick, 1990)'
_diffrn_ambient_temperature 173(2)
_diffrn_measured_fraction_theta_full 0.981
_diffrn_measured_fraction_theta_max 0.981
_diffrn_measurement_device_type 'CCD area detector'
_diffrn_measurement_method \w-scans
_diffrn_radiation_monochromator graphite
_diffrn_radiation_source 'fine-focus sealed tube'
_diffrn_radiation_type MoK\a
_diffrn_radiation_wavelength 0.71073
_diffrn_reflns_av_R_equivalents 0.0404
_diffrn_reflns_av_sigmaI/netI 0.0373
_diffrn_reflns_limit_h_max 16
_diffrn_reflns_limit_h_min 0
_diffrn_reflns_limit_k_max 16
_diffrn_reflns_limit_k_min 0
_diffrn_reflns_limit_l_max 20
_diffrn_reflns_limit_l_min 0
_diffrn_reflns_number 16201
_diffrn_reflns_theta_full 25.01
_diffrn_reflns_theta_max 25.01
_diffrn_reflns_theta_min 2.37
_exptl_absorpt_coefficient_mu 0.926
_exptl_absorpt_correction_T_max 1.0000
_exptl_absorpt_correction_T_min 0.2872
_exptl_absorpt_correction_type multi-scan
_exptl_absorpt_process_details SADABS
_exptl_crystal_colour black
_exptl_crystal_density_diffrn 1.425
_exptl_crystal_density_method 'not measured'
_exptl_crystal_description plate
_exptl_crystal_F_000 1504
_exptl_crystal_size_max 0.60
_exptl_crystal_size_mid 0.35
_exptl_crystal_size_min 0.02
_refine_diff_density_max 0.537
_refine_diff_density_min -0.573
_refine_diff_density_rms 0.084
_refine_ls_extinction_method none
_refine_ls_goodness_of_fit_ref 1.098
_refine_ls_hydrogen_treatment mixed
_refine_ls_matrix_type full
_refine_ls_number_parameters 235
_refine_ls_number_reflns 2939
_refine_ls_number_restraints 0
_refine_ls_restrained_S_all 1.098
_refine_ls_R_factor_all 0.0761
_refine_ls_R_factor_gt 0.0494
_refine_ls_shift/su_max 0.001
_refine_ls_shift/su_mean 0.000
_refine_ls_structure_factor_coef Fsqd
_refine_ls_weighting_details 'calc w=1/[\s^2^(Fo^2^)+(0.0624P)^2^+5.4100P] where P=(Fo^2^+2Fc^2^)/3'
_refine_ls_weighting_scheme calc
_refine_ls_wR_factor_gt 0.1233
_refine_ls_wR_factor_ref 0.1395
_reflns_number_gt 2129
_reflns_number_total 2939
_reflns_threshold_expression >2sigma(I)
_cod_data_source_file om070173y-file001.cif
_cod_data_source_block pf20
_cod_depositor_comments
;
The following automatic conversions were performed:

'_symmetry_cell_setting' value 'Orthorhombic' changed to
'orthorhombic' according to
/home/saulius/struct/CIF-dictionaries/cif_core.dic dictionary named
'cif_core.dic' version 2.4.1 from 2010-06-29.

Automatic conversion script
Id: cif_fix_values 1715 2011-07-08 13:25:40Z adriana 

The following automatic conversions were performed:

'_atom_sites_solution_hydrogens' value 'difmap and geom' was changed
to 'mixed'.

Automatic conversion script
Id: cif_fix_values 6452 2018-10-05 10:23:21Z andrius 
;
_cod_original_sg_symbol_H-M Pbca
_cod_database_code 4073209

loop_
_symmetry_equiv_pos_as_xyz
'x, y, z'
'-x+1/2, -y, z+1/2'
'-x, y+1/2, -z+1/2'
'x+1/2, -y+1/2, -z'
'-x, -y, -z'
'x-1/2, y, -z-1/2'
'x, -y-1/2, z-1/2'
'-x-1/2, y-1/2, z'

loop_
_atom_site_label
_atom_site_type_symbol
_atom_site_fract_x
_atom_site_fract_y
_atom_site_fract_z
_atom_site_U_iso_or_equiv
_atom_site_adp_type
_atom_site_occupancy
_atom_site_symmetry_multiplicity
_atom_site_calc_flag
_atom_site_refinement_flags
N1 N 0.0872(2) 0.5849(2) 0.38648(18) 0.0265(7) Uani 1 1 d .
Cr1 Cr 0.09015(5) 0.72687(4) 0.34634(3) 0.0244(2) Uani 1 1 d .
Cl1 Cl -0.07160(8) 0.75007(9) 0.35268(6) 0.0423(3) Uani 1 1 d .
Cl2 Cl 0.0961(2) 0.68814(17) 0.22051(19) 0.0444(11) Uani 0.613(14) 1 d P
C1 C 0.2020(3) 0.6396(3) 0.4778(2) 0.0258(9) Uani 1 1 d .
C2 C 0.1445(3) 0.5643(3) 0.4482(2) 0.0240(8) Uani 1 1 d .
C3 C 0.0324(3) 0.5154(3) 0.3581(2) 0.0350(10) Uani 1 1 d .
C4 C 0.0313(4) 0.4212(3) 0.3882(3) 0.0422(12) Uani 1 1 d .
C5 C 0.0863(3) 0.3998(3) 0.4495(3) 0.0370(11) Uani 1 1 d .
C6 C 0.1457(3) 0.4704(3) 0.4819(2) 0.0285(9) Uani 1 1 d .
C7 C 0.2052(3) 0.4555(3) 0.5453(3) 0.0332(10) Uani 1 1 d .
C8 C 0.2598(3) 0.5280(3) 0.5738(2) 0.0337(10) Uani 1 1 d .
C9 C 0.2579(3) 0.6221(3) 0.5401(2) 0.0313(9) Uani 1 1 d .
C10 C 0.1956(3) 0.7349(3) 0.4376(2) 0.0263(9) Uani 1 1 d .
C11 C 0.2424(3) 0.7567(3) 0.3675(2) 0.0265(9) Uani 1 1 d .
C12 C 0.2022(3) 0.8446(3) 0.3396(2) 0.0291(9) Uani 1 1 d .
C13 C 0.1307(3) 0.8758(3) 0.3915(2) 0.0277(9) Uani 1 1 d .
C14 C 0.1267(3) 0.8086(3) 0.4535(2) 0.0252(9) Uani 1 1 d .
C15 C 0.3193(3) 0.6976(3) 0.3309(3) 0.0400(11) Uani 1 1 d .
H15B H 0.3258 0.7165 0.2772 0.062(5) Uiso 1 1 calc R
H15C H 0.3027 0.6288 0.3340 0.062(5) Uiso 1 1 calc R
H15A H 0.3798 0.7089 0.3575 0.062(5) Uiso 1 1 calc R
C16 C 0.2327(3) 0.8970(3) 0.2680(2) 0.0409(11) Uani 1 1 d .
H16A H 0.2821 0.9446 0.2807 0.062(5) Uiso 1 1 calc R
H16B H 0.1776 0.9303 0.2457 0.062(5) Uiso 1 1 calc R
H16C H 0.2581 0.8502 0.2312 0.062(5) Uiso 1 1 calc R
C17 C 0.0690(3) 0.9644(3) 0.3864(3) 0.0413(11) Uani 1 1 d .
H17A H 0.0696 0.9890 0.3339 0.062(5) Uiso 1 1 calc R
H17B H 0.0935 1.0142 0.4210 0.062(5) Uiso 1 1 calc R
H17C H 0.0035 0.9477 0.4009 0.062(5) Uiso 1 1 calc R
C18 C 0.0636(3) 0.8160(3) 0.5216(2) 0.0315(10) Uani 1 1 d .
H18A H -0.0023 0.8270 0.5050 0.062(5) Uiso 1 1 calc R
H18B H 0.0845 0.8701 0.5536 0.062(5) Uiso 1 1 calc R
H18C H 0.0670 0.7556 0.5509 0.062(5) Uiso 1 1 calc R
C19 C 0.108(3) 0.687(3) 0.237(2) 0.16(4) Uiso 0.387(14) 1 d P
H19A H 0.1135 0.7449 0.2048 0.07(3) Uiso 0.387(14) 1 calc PR
H19B H 0.0535 0.6483 0.2203 0.07(3) Uiso 0.387(14) 1 calc PR
H19C H 0.1667 0.6484 0.2322 0.07(3) Uiso 0.387(14) 1 calc PR
H3 H -0.009(3) 0.531(3) 0.311(2) 0.029(11) Uiso 1 1 d .
H4 H -0.011(3) 0.375(4) 0.365(3) 0.046(13) Uiso 1 1 d .
H5 H 0.088(3) 0.335(4) 0.468(3) 0.052(14) Uiso 1 1 d .
H7 H 0.207(3) 0.407(4) 0.567(3) 0.045(15) Uiso 1 1 d .
H8 H 0.303(3) 0.514(3) 0.615(2) 0.035(12) Uiso 1 1 d .
H9 H 0.295(3) 0.670(3) 0.559(2) 0.028(11) Uiso 1 1 d .

loop_
_atom_site_aniso_label
_atom_site_aniso_U_11
_atom_site_aniso_U_22
_atom_site_aniso_U_33
_atom_site_aniso_U_23
_atom_site_aniso_U_13
_atom_site_aniso_U_12
N1 0.0262(19) 0.0274(17) 0.0259(17) -0.0034(13) -0.0009(14) -0.0016(14)
Cr1 0.0285(4) 0.0245(4) 0.0203(3) -0.0012(2) 0.0002(3) 0.0019(3)
Cl1 0.0318(6) 0.0499(7) 0.0452(7) -0.0092(5) -0.0063(5) 0.0085(5)
Cl2 0.0562(16) 0.0503(14) 0.0266(16) -0.0044(8) 0.0044(10) 0.0028(10)
C1 0.027(2) 0.024(2) 0.026(2) -0.0001(15) 0.0020(17) -0.0035(17)
C2 0.026(2) 0.025(2) 0.0217(19) 0.0017(15) 0.0035(16) 0.0011(16)
C3 0.033(3) 0.035(2) 0.037(2) -0.0041(19) -0.004(2) -0.0067(19)
C4 0.042(3) 0.030(2) 0.054(3) -0.004(2) -0.003(2) -0.012(2)
C5 0.036(3) 0.024(2) 0.050(3) 0.0061(19) 0.004(2) -0.0043(19)
C6 0.027(2) 0.023(2) 0.035(2) 0.0022(16) 0.0070(18) 0.0022(17)
C7 0.039(3) 0.027(2) 0.034(2) 0.0085(19) 0.010(2) 0.007(2)
C8 0.037(3) 0.036(2) 0.028(2) 0.0020(18) -0.002(2) 0.009(2)
C9 0.035(3) 0.029(2) 0.030(2) -0.0019(18) -0.0036(19) 0.0002(19)
C10 0.029(2) 0.0222(19) 0.028(2) -0.0010(15) -0.0015(17) -0.0040(17)
C11 0.027(2) 0.023(2) 0.030(2) -0.0002(15) 0.0015(17) -0.0008(16)
C12 0.033(2) 0.025(2) 0.029(2) 0.0013(16) 0.0034(18) -0.0047(17)
C13 0.034(2) 0.0187(18) 0.031(2) -0.0001(16) 0.0036(18) -0.0036(17)
C14 0.029(2) 0.0231(19) 0.0231(19) -0.0023(16) 0.0028(16) -0.0076(17)
C15 0.040(3) 0.038(3) 0.042(3) 0.0034(19) 0.012(2) 0.007(2)
C16 0.047(3) 0.034(2) 0.042(3) 0.0109(19) 0.016(2) 0.002(2)
C17 0.052(3) 0.024(2) 0.048(3) 0.0016(19) 0.005(2) 0.006(2)
C18 0.037(3) 0.026(2) 0.032(2) -0.0067(17) 0.0034(18) -0.0053(18)

loop_
_atom_type_symbol
_atom_type_description
_atom_type_scat_dispersion_real
_atom_type_scat_dispersion_imag
_atom_type_scat_source
C C 0.0033 0.0016 'International Tables Vol C Tables 4.2.6.8 and 6.1.1.4'
H H 0.0000 0.0000 'International Tables Vol C Tables 4.2.6.8 and 6.1.1.4'
N N 0.0061 0.0033 'International Tables Vol C Tables 4.2.6.8 and 6.1.1.4'
Cl Cl 0.1484 0.1585 'International Tables Vol C Tables 4.2.6.8 and 6.1.1.4'
Cr Cr 0.3209 0.6236 'International Tables Vol C Tables 4.2.6.8 and 6.1.1.4'

loop_
_geom_angle_atom_site_label_1
_geom_angle_atom_site_label_2
_geom_angle_atom_site_label_3
_geom_angle
C3 N1 C2 118.9(3)
C3 N1 Cr1 124.5(3)
C2 N1 Cr1 116.6(2)
C19 Cr1 N1 93.9(11)
C19 Cr1 C10 128.9(12)
N1 Cr1 C10 79.28(13)
C19 Cr1 C11 95.1(12)
N1 Cr1 C11 97.96(13)
C10 Cr1 C11 37.87(15)
C19 Cr1 C14 154.7(11)
N1 Cr1 C14 101.25(13)
C10 Cr1 C14 37.65(14)
C11 Cr1 C14 62.95(14)
C19 Cr1 C12 93.4(11)
N1 Cr1 C12 135.04(14)
C10 Cr1 C12 62.05(14)
C11 Cr1 C12 37.16(14)
C14 Cr1 C12 61.66(13)
C19 Cr1 Cl2 5.7(12)
N1 Cr1 Cl2 96.13(11)
C10 Cr1 Cl2 134.34(14)
C11 Cr1 Cl2 99.90(13)
C14 Cr1 Cl2 156.96(12)
C12 Cr1 Cl2 95.32(12)
C19 Cr1 C13 123.2(11)
N1 Cr1 C13 137.58(13)
C10 Cr1 C13 61.96(14)
C11 Cr1 C13 62.02(14)
C14 Cr1 C13 36.83(13)
C12 Cr1 C13 36.47(14)
Cl2 Cr1 C13 122.77(12)
C19 Cr1 Cl1 102.1(12)
N1 Cr1 Cl1 95.46(10)
C10 Cr1 Cl1 128.91(11)
C11 Cr1 Cl1 157.35(11)
C14 Cr1 Cl1 96.59(11)
C12 Cr1 Cl1 126.05(11)
Cl2 Cr1 Cl1 96.69(9)
C13 Cr1 Cl1 95.96(11)
C9 C1 C2 119.3(4)
C9 C1 C10 124.5(4)
C2 C1 C10 116.1(3)
N1 C2 C1 118.0(3)
N1 C2 C6 121.4(3)
C1 C2 C6 120.6(3)
N1 C3 C4 122.5(4)
N1 C3 H3 118(2)
C4 C3 H3 119(2)
C5 C4 C3 119.6(4)
C5 C4 H4 123(3)
C3 C4 H4 118(3)
C4 C5 C6 120.5(4)
C4 C5 H5 119(3)
C6 C5 H5 120(3)
C5 C6 C7 124.8(4)
C5 C6 C2 117.2(4)
C7 C6 C2 118.0(4)
C8 C7 C6 121.2(4)
C8 C7 H7 116(4)
C6 C7 H7 123(4)
C7 C8 C9 120.6(4)
C7 C8 H8 119(2)
C9 C8 H8 121(3)
C1 C9 C8 120.2(4)
C1 C9 H9 120(3)
C8 C9 H9 120(3)
C11 C10 C14 109.2(3)
C11 C10 C1 124.4(3)
C14 C10 C1 125.1(3)
C11 C10 Cr1 72.0(2)
C14 C10 Cr1 73.8(2)
C1 C10 Cr1 110.0(3)
C10 C11 C12 107.1(3)
C10 C11 C15 125.9(4)
C12 C11 C15 127.0(4)
C10 C11 Cr1 70.1(2)
C12 C11 Cr1 73.6(2)
C15 C11 Cr1 121.5(3)
C13 C12 C11 108.5(3)
C13 C12 C16 125.9(4)
C11 C12 C16 125.6(4)
C13 C12 Cr1 72.2(2)
C11 C12 Cr1 69.2(2)
C16 C12 Cr1 125.8(3)
C12 C13 C14 108.5(3)
C12 C13 C17 128.0(4)
C14 C13 C17 123.5(4)
C12 C13 Cr1 71.3(2)
C14 C13 Cr1 70.6(2)
C17 C13 Cr1 124.9(3)
C13 C14 C10 106.7(3)
C13 C14 C18 126.0(4)
C10 C14 C18 127.3(3)
C13 C14 Cr1 72.6(2)
C10 C14 Cr1 68.5(2)
C18 C14 Cr1 124.6(3)
C11 C15 H15B 109.5
C11 C15 H15C 109.5
H15B C15 H15C 109.5
C11 C15 H15A 109.5
H15B C15 H15A 109.5
H15C C15 H15A 109.5
C12 C16 H16A 109.5
C12 C16 H16B 109.5
H16A C16 H16B 109.5
C12 C16 H16C 109.5
H16A C16 H16C 109.5
H16B C16 H16C 109.5
C13 C17 H17A 109.5
C13 C17 H17B 109.5
H17A C17 H17B 109.5
C13 C17 H17C 109.5
H17A C17 H17C 109.5
H17B C17 H17C 109.5
C14 C18 H18A 109.5
C14 C18 H18B 109.5
H18A C18 H18B 109.5
C14 C18 H18C 109.5
H18A C18 H18C 109.5
H18B C18 H18C 109.5
Cr1 C19 H19A 109.5
Cr1 C19 H19B 109.5
H19A C19 H19B 109.5
Cr1 C19 H19C 109.5
H19A C19 H19C 109.5
H19B C19 H19C 109.5

loop_
_geom_bond_atom_site_label_1
_geom_bond_atom_site_label_2
_geom_bond_distance
N1 C3 1.325(5)
N1 C2 1.377(5)
N1 Cr1 2.083(3)
Cr1 C19 2.01(4)
Cr1 C10 2.180(4)
Cr1 C11 2.204(4)
Cr1 C14 2.249(4)
Cr1 C12 2.263(4)
Cr1 Cl2 2.270(3)
Cr1 C13 2.275(4)
Cr1 Cl1 2.2920(13)
C1 C9 1.365(6)
C1 C2 1.414(5)
C1 C10 1.495(5)
C2 C6 1.424(5)
C3 C4 1.403(6)
C3 H3 1.03(4)
C4 C5 1.355(7)
C4 H4 0.96(5)
C5 C6 1.403(6)
C5 H5 0.95(5)
C6 C7 1.404(6)
C7 C8 1.355(6)
C7 H7 0.78(5)
C8 C9 1.427(6)
C8 H8 0.96(4)
C9 H9 0.91(4)
C10 C11 1.423(5)
C10 C14 1.431(6)
C11 C12 1.424(5)
C11 C15 1.496(6)
C12 C13 1.420(6)
C12 C16 1.509(5)
C13 C14 1.429(5)
C13 C17 1.501(6)
C14 C18 1.489(5)
C15 H15B 0.9800
C15 H15C 0.9800
C15 H15A 0.9800
C16 H16A 0.9800
C16 H16B 0.9800
C16 H16C 0.9800
C17 H17A 0.9800
C17 H17B 0.9800
C17 H17C 0.9800
C18 H18A 0.9800
C18 H18B 0.9800
C18 H18C 0.9800
C19 H19A 0.9800
C19 H19B 0.9800
C19 H19C 0.9800
